data_4022412
loop_
_publ_author_name
'Yasuo Norikane'
'Kogorou Kitamoto'
'Nobuyuki Tamaoki'

_publ_contact_author_address
;
Institute for Materials and Chemical Process
National Institute of Advanced Industrial Science and Technology
1-1 higashi tsukuba ibaraki Japan 305-8565
;
_publ_contact_author_email n.tamaoki@aist.go.jp
_publ_contact_author_fax ' +81-298-61-4673'
_publ_contact_author_name ' Nobuyuki Tamaoki '
_publ_contact_author_phone ' +81-298-61-4671'
_publ_section_title
;
 Novel Crystal Structure, Cis-Trans Isomerization,
 and Host Property of Meta-Substituted Macrocyclic
 Azobenzenes with the Shortest Linkers
;
_journal_name_full 'Journal of Organic Chemistry'
_journal_page_first 8291
_journal_page_last 8304
_journal_paper_doi 10.1021/jo0341160
_journal_volume 68
_journal_year 2003
_chemical_formula_moiety 'C52 H40 N8, C H2 Cl2'
_chemical_formula_sum 'C53 H42 Cl2 N8'
_chemical_formula_weight 861.87
_chemical_melting_point 567.30(10)
_chemical_name_common
;
trans,trans,trans,trans-[1.1.1.1](3,3')-Azobenzenophane
;
_space_group_IT_number 15
_symmetry_cell_setting monoclinic
_symmetry_Int_Tables_number 15
_symmetry_space_group_name_Hall '-C 2yc'
_symmetry_space_group_name_H-M 'C 1 2/c 1'
_cell_angle_alpha 90
_cell_angle_beta 111.89(2)
_cell_angle_gamma 90
_cell_formula_units_Z 4
_cell_length_a 26.833(6)
_cell_length_b 6.391(1)
_cell_length_c 28.216(5)
_cell_measurement_reflns_used 25
_cell_measurement_temperature 243.2
_cell_measurement_theta_max 13.6
_cell_measurement_theta_min 9.7
_cell_volume 4489(1)
_computing_cell_refinement P
_computing_data_collection P
_computing_data_reduction 'teXsan Ver. 1.11'
_computing_publication_material 'teXsan Ver. 1.11'
_computing_structure_refinement 'teXsan Ver. 1.10'
_computing_structure_solution SHELXS97
_diffrn_measured_fraction_theta_full 0.9349
_diffrn_measured_fraction_theta_max 0.9349
_diffrn_measurement_device_type 'Mac Science MXC18K diffractometer'
_diffrn_measurement_method ' theta/2theta scans'
_diffrn_radiation_type 'Mo K\a'
_diffrn_radiation_wavelength 0.7107
_diffrn_reflns_av_R_equivalents 0.009
_diffrn_reflns_limit_h_max 5
_diffrn_reflns_limit_h_min -34
_diffrn_reflns_limit_k_max 0
_diffrn_reflns_limit_k_min -7
_diffrn_reflns_limit_l_max 36
_diffrn_reflns_limit_l_min -34
_diffrn_reflns_number 5312
_diffrn_reflns_theta_full 27.50
_diffrn_reflns_theta_max 27.50
_diffrn_standards_decay_% 0
_diffrn_standards_interval_time 120
_diffrn_standards_number 3
_exptl_absorpt_coefficient_mu 0.191
_exptl_absorpt_correction_type none
_exptl_crystal_colour red
_exptl_crystal_density_diffrn 1.275
_exptl_crystal_density_method 'not measured'
_exptl_crystal_description needle
_exptl_crystal_size_max 0.500
_exptl_crystal_size_mid 0.060
_exptl_crystal_size_min 0.030
_refine_diff_density_max 0.88
_refine_diff_density_min -0.77
_refine_ls_extinction_method none
_refine_ls_goodness_of_fit_ref 1.600
_refine_ls_hydrogen_treatment noref
_refine_ls_number_parameters 285
_refine_ls_number_reflns 4033
_refine_ls_R_factor_gt 0.0533
_refine_ls_shift/su_max 0.0522
_refine_ls_structure_factor_coef Fsqd
_refine_ls_weighting_details 'w = 1/[\s^2^(Fo^2^) + (0.05000(Max(Fo^2^,0) + 2Fc^2^)/3)^2^]'
_refine_ls_weighting_scheme calc
_refine_ls_wR_factor_ref 0.1674
_reflns_number_gt 2712
_reflns_number_total 4830
_reflns_threshold_expression F^2^>2.0\s(F^2^)
_cod_data_source_file jo0341160si20030204_124526_5.cif
_cod_data_source_block 4(t,t,t,t)
_cod_depositor_comments
;
The following automatic conversions were performed:

'_chemical_melting_point' value '567.2-567.4 K' was changed to
'567.30(10)' - the average value was taken and precision was
estimated.

Automatic conversion script
Id: cif_fix_values 1646 2011-03-28 12:23:43Z adriana 
;
_cod_original_sg_symbol_H-M 'C 2/c'
_cod_original_formula_sum 'C53 H42 Cl2 N8 '
_cod_database_code 4022412

loop_
_symmetry_equiv_pos_as_xyz
x,y,z
-x,y,1/2-z
-x,-y,-z
x,-y,1/2+z
1/2+x,1/2+y,z
1/2-x,1/2+y,1/2-z
1/2-x,1/2-y,-z
1/2+x,1/2-y,1/2+z

loop_
_atom_site_label
_atom_site_type_symbol
_atom_site_fract_x
_atom_site_fract_y
_atom_site_fract_z
_atom_site_U_iso_or_equiv
_atom_site_adp_type
_atom_site_occupancy
_atom_site_calc_flag
_atom_site_refinement_flags
Cl(1) Cl 0.5000 -0.0685(5) 0.2500 0.153(1) Uani 1.00 d S
Cl(2) Cl 0.5000 -0.5283(6) 0.2500 0.169(1) Uani 1.00 d S
N(1) N 0.6712(1) -0.5086(5) 0.4391(1) 0.0470(9) Uani 1.00 d .
N(2) N 0.6483(1) -0.3818(5) 0.4042(1) 0.0455(9) Uani 1.00 d .
N(3) N 0.6415(1) -0.0915(5) 0.1529(1) 0.0521(10) Uani 1.00 d .
N(4) N 0.6105(1) -0.2145(5) 0.1615(1) 0.0459(9) Uani 1.00 d .
C(1) C 0.6820(1) -0.2138(6) 0.3990(1) 0.044(1) Uani 1.00 d .
C(2) C 0.6560(1) -0.0640(6) 0.3631(1) 0.046(1) Uani 1.00 d .
C(3) C 0.6833(2) 0.1073(6) 0.3542(1) 0.045(1) Uani 1.00 d .
C(4) C 0.7380(2) 0.1229(6) 0.3827(2) 0.053(1) Uani 1.00 d .
C(5) C 0.7642(1) -0.0288(7) 0.4184(1) 0.055(1) Uani 1.00 d .
C(6) C 0.7369(1) -0.1988(6) 0.4271(1) 0.049(1) Uani 1.00 d .
C(7) C 0.6536(2) 0.2700(6) 0.3148(2) 0.058(1) Uani 1.00 d .
C(8) C 0.6655(1) 0.2553(6) 0.2663(1) 0.045(1) Uani 1.00 d .
C(9) C 0.6951(2) 0.4107(6) 0.2542(2) 0.052(1) Uani 1.00 d .
C(10) C 0.7071(2) 0.3970(7) 0.2105(2) 0.058(1) Uani 1.00 d .
C(11) C 0.6893(2) 0.2284(7) 0.1784(1) 0.052(1) Uani 1.00 d .
C(12) C 0.6594(1) 0.0743(6) 0.1895(1) 0.046(1) Uani 1.00 d .
C(13) C 0.6476(1) 0.0882(6) 0.2338(1) 0.044(1) Uani 1.00 d .
C(14) C 0.5902(1) -0.3747(6) 0.1233(1) 0.046(1) Uani 1.00 d .
C(15) C 0.5956(2) -0.3759(7) 0.0759(2) 0.056(1) Uani 1.00 d .
C(16) C 0.5732(2) -0.5382(8) 0.0426(2) 0.071(2) Uani 1.00 d .
C(17) C 0.5451(2) -0.6981(7) 0.0549(2) 0.063(1) Uani 1.00 d .
C(18) C 0.5393(1) -0.6979(6) 0.1019(1) 0.046(1) Uani 1.00 d .
C(19) C 0.5620(1) -0.5345(6) 0.1354(1) 0.046(1) Uani 1.00 d .
C(20) C 0.5076(1) -0.8665(6) 0.1150(2) 0.054(1) Uani 1.00 d .
C(21) C 0.4478(1) -0.8558(6) 0.0827(1) 0.043(1) Uani 1.00 d .
C(22) C 0.4229(2) -1.0104(6) 0.0473(1) 0.050(1) Uani 1.00 d .
C(23) C 0.3690(2) -0.9955(6) 0.0166(1) 0.053(1) Uani 1.00 d .
C(24) C 0.3391(1) -0.8301(6) 0.0217(1) 0.047(1) Uani 1.00 d .
C(25) C 0.3632(1) -0.6724(6) 0.0574(1) 0.043(1) Uani 1.00 d .
C(26) C 0.4178(1) -0.6857(6) 0.0874(1) 0.045(1) Uani 1.00 d .
C(27) C 0.4627(7) -0.326(3) 0.2339(7) 0.181(7) Uiso 0.50 d P
H(1) H 0.6186 -0.0776 0.3439 0.0540 Uiso 1.00 calc .
H(2) H 0.7576 0.2389 0.3778 0.0632 Uiso 1.00 calc .
H(3) H 0.8017 -0.0163 0.4369 0.0640 Uiso 1.00 calc .
H(4) H 0.7553 -0.3020 0.4516 0.0570 Uiso 1.00 calc .
H(5) H 0.7072 0.5287 0.2762 0.0620 Uiso 1.00 calc .
H(6) H 0.7273 0.5050 0.2028 0.0679 Uiso 1.00 calc .
H(7) H 0.6980 0.2175 0.1486 0.0624 Uiso 1.00 calc .
H(8) H 0.6272 -0.0194 0.2416 0.0521 Uiso 1.00 calc .
H(9) H 0.6145 -0.2660 0.0670 0.0671 Uiso 1.00 calc .
H(10) H 0.5766 -0.5396 0.0102 0.0826 Uiso 1.00 calc .
H(11) H 0.5299 -0.8084 0.0315 0.0743 Uiso 1.00 calc .
H(12) H 0.5579 -0.5321 0.1676 0.0542 Uiso 1.00 calc .
H(13) H 0.4430 -1.1279 0.0441 0.0599 Uiso 1.00 calc .
H(14) H 0.3525 -1.1007 -0.0080 0.0625 Uiso 1.00 calc .
H(15) H 0.3019 -0.8207 0.0009 0.0561 Uiso 1.00 calc .
H(16) H 0.4343 -0.5797 0.1118 0.0531 Uiso 1.00 calc .
H(17) H 0.6162 0.2517 0.3062 0.0702 Uiso 1.00 calc .
H(18) H 0.6641 0.4048 0.3294 0.0702 Uiso 1.00 calc .
H(19) H 0.5207 -0.9992 0.1098 0.0646 Uiso 1.00 calc .
H(20) H 0.5123 -0.8525 0.1500 0.0646 Uiso 1.00 calc .
H(21) H 0.4395 -0.3144 0.2313 0.3801 Uiso 0.50 calc P
H(22) H 0.4688 -0.3144 0.1931 0.3801 Uiso 0.50 calc P

loop_
_atom_site_aniso_label
_atom_site_aniso_U_11
_atom_site_aniso_U_22
_atom_site_aniso_U_33
_atom_site_aniso_U_12
_atom_site_aniso_U_13
_atom_site_aniso_U_23
Cl(1) 0.149(2) 0.140(2) 0.170(3) 0.0000 0.061(2) 0.0000
Cl(2) 0.179(3) 0.141(3) 0.196(3) 0.0000 0.081(3) 0.0000
N(1) 0.047(2) 0.047(2) 0.047(2) -0.004(2) 0.018(1) -0.005(2)
N(2) 0.050(2) 0.041(2) 0.047(2) -0.002(1) 0.021(2) -0.004(1)
N(3) 0.048(2) 0.056(2) 0.055(2) 0.006(2) 0.022(2) 0.005(2)
N(4) 0.048(2) 0.041(2) 0.050(2) 0.005(1) 0.020(1) 0.004(1)
C(1) 0.048(2) 0.047(2) 0.040(2) -0.004(2) 0.020(2) -0.009(2)
C(2) 0.042(2) 0.049(2) 0.044(2) -0.003(2) 0.014(2) -0.010(2)
C(3) 0.057(2) 0.041(2) 0.043(2) 0.000(2) 0.024(2) -0.012(2)
C(4) 0.061(2) 0.052(2) 0.053(2) -0.015(2) 0.028(2) -0.009(2)
C(5) 0.043(2) 0.076(3) 0.047(2) -0.011(2) 0.017(2) -0.011(2)
C(6) 0.047(2) 0.057(2) 0.042(2) 0.000(2) 0.018(2) -0.003(2)
C(7) 0.077(3) 0.045(2) 0.060(2) 0.004(2) 0.035(2) -0.006(2)
C(8) 0.046(2) 0.038(2) 0.048(2) 0.002(2) 0.014(2) 0.003(2)
C(9) 0.052(2) 0.041(2) 0.055(2) -0.008(2) 0.009(2) 0.000(2)
C(10) 0.047(2) 0.056(3) 0.069(3) -0.005(2) 0.018(2) 0.016(2)
C(11) 0.048(2) 0.061(3) 0.049(2) 0.007(2) 0.019(2) 0.017(2)
C(12) 0.043(2) 0.047(2) 0.042(2) 0.007(2) 0.009(2) 0.003(2)
C(13) 0.046(2) 0.038(2) 0.051(2) 0.000(2) 0.020(2) 0.006(2)
C(14) 0.037(2) 0.047(2) 0.051(2) 0.009(2) 0.015(2) -0.004(2)
C(15) 0.051(2) 0.059(3) 0.064(3) -0.003(2) 0.028(2) -0.002(2)
C(16) 0.070(3) 0.096(4) 0.057(3) -0.013(3) 0.037(2) -0.017(3)
C(17) 0.058(3) 0.073(3) 0.066(3) -0.016(2) 0.030(2) -0.025(2)
C(18) 0.035(2) 0.044(2) 0.056(2) 0.007(2) 0.015(2) 0.000(2)
C(19) 0.043(2) 0.048(2) 0.045(2) 0.010(2) 0.014(2) 0.003(2)
C(20) 0.047(2) 0.045(2) 0.064(3) 0.007(2) 0.015(2) 0.002(2)
C(21) 0.044(2) 0.038(2) 0.047(2) 0.003(2) 0.019(2) 0.006(2)
C(22) 0.054(2) 0.044(2) 0.059(2) 0.000(2) 0.030(2) -0.002(2)
C(23) 0.057(2) 0.050(2) 0.055(2) -0.009(2) 0.024(2) -0.010(2)
C(24) 0.043(2) 0.054(2) 0.045(2) -0.005(2) 0.018(2) 0.006(2)
C(25) 0.043(2) 0.043(2) 0.047(2) 0.000(2) 0.021(2) 0.007(2)
C(26) 0.045(2) 0.044(2) 0.046(2) -0.001(2) 0.017(2) 0.000(2)

loop_
_atom_type_symbol
_atom_type_description
_atom_type_scat_dispersion_real
_atom_type_scat_dispersion_imag
_atom_type_scat_source
H H 0.000 0.000
;International Tables for Crystallography
(1992, Vol. C, Table 6.1.1.2)
;
C C 0.003 0.002
;International Tables for Crystallography
(1992, Vol. C, Tables 4.2.6.8 and 6.1.1.1)
;
N N 0.006 0.003
;International Tables for Crystallography
(1992, Vol. C, Tables 4.2.6.8 and 6.1.1.1)
;
Cl Cl 0.148 0.159
;International Tables for Crystallography
(1992, Vol. C, Tables 4.2.6.8 and 6.1.1.1)
;

loop_
_geom_angle_atom_site_label_1
_geom_angle_atom_site_label_2
_geom_angle_atom_site_label_3
_geom_angle
_geom_angle_site_symmetry_1
_geom_angle_site_symmetry_3
_geom_angle_publ_flag
C(27) Cl(1) C(27) 59(1) . 2_655 yes
C(27) Cl(2) C(27) 71(1) . 2_655 yes
N(2) N(1) C(25) 113.1(3) . 2_655 yes
N(1) N(2) C(1) 114.8(3) . . yes
N(4) N(3) C(12) 113.6(3) . . yes
N(3) N(4) C(14) 113.7(3) . . yes
N(2) C(1) C(2) 115.1(3) . . yes
N(2) C(1) C(6) 124.3(4) . . yes
C(2) C(1) C(6) 120.6(4) . . yes
C(1) C(2) C(3) 121.5(3) . . yes
C(1) C(2) H(1) 119.5 . . no
C(3) C(2) H(1) 119.1 . . no
C(2) C(3) C(4) 117.7(4) . . yes
C(2) C(3) C(7) 120.2(3) . . yes
C(4) C(3) C(7) 122.0(4) . . yes
C(3) C(4) C(5) 120.7(4) . . yes
C(3) C(4) H(2) 119.7 . . no
C(5) C(4) H(2) 119.6 . . no
C(4) C(5) C(6) 121.3(3) . . yes
C(4) C(5) H(3) 119.2 . . no
C(6) C(5) H(3) 119.4 . . no
C(1) C(6) C(5) 118.1(4) . . yes
C(1) C(6) H(4) 121.3 . . no
C(5) C(6) H(4) 120.5 . . no
C(3) C(7) C(8) 112.9(3) . . yes
C(3) C(7) H(17) 108.8 . . no
C(3) C(7) H(18) 108.3 . . no
C(8) C(7) H(17) 108.7 . . no
C(8) C(7) H(18) 108.5 . . no
H(17) C(7) H(18) 109.7 . . no
C(7) C(8) C(9) 120.5(3) . . yes
C(7) C(8) C(13) 120.7(3) . . yes
C(9) C(8) C(13) 118.7(4) . . yes
C(8) C(9) C(10) 121.1(4) . . yes
C(8) C(9) H(5) 119.4 . . no
C(10) C(9) H(5) 119.6 . . no
C(9) C(10) C(11) 119.7(4) . . yes
C(9) C(10) H(6) 119.7 . . no
C(11) C(10) H(6) 120.6 . . no
C(10) C(11) C(12) 120.0(4) . . yes
C(10) C(11) H(7) 119.9 . . no
C(12) C(11) H(7) 120.1 . . no
N(3) C(12) C(11) 115.6(3) . . yes
N(3) C(12) C(13) 124.2(3) . . yes
C(11) C(12) C(13) 120.2(4) . . yes
C(8) C(13) C(12) 120.4(3) . . yes
C(8) C(13) H(8) 119.7 . . no
C(12) C(13) H(8) 119.9 . . no
N(4) C(14) C(15) 125.2(4) . . yes
N(4) C(14) C(19) 115.3(3) . . yes
C(15) C(14) C(19) 119.5(4) . . yes
C(14) C(15) C(16) 118.8(4) . . yes
C(14) C(15) H(9) 120.3 . . no
C(16) C(15) H(9) 120.9 . . no
C(15) C(16) C(17) 121.5(4) . . yes
C(15) C(16) H(10) 119.2 . . no
C(17) C(16) H(10) 119.3 . . no
C(16) C(17) C(18) 120.1(4) . . yes
C(16) C(17) H(11) 120.3 . . no
C(18) C(17) H(11) 119.6 . . no
C(17) C(18) C(19) 118.2(4) . . yes
C(17) C(18) C(20) 120.6(4) . . yes
C(19) C(18) C(20) 121.1(4) . . yes
C(14) C(19) C(18) 121.8(3) . . yes
C(14) C(19) H(12) 119.3 . . no
C(18) C(19) H(12) 118.9 . . no
C(18) C(20) C(21) 112.8(3) . . yes
C(18) C(20) H(19) 109.0 . . no
C(18) C(20) H(20) 108.7 . . no
C(21) C(20) H(19) 108.4 . . no
C(21) C(20) H(20) 108.6 . . no
H(19) C(20) H(20) 109.3 . . no
C(20) C(21) C(22) 121.2(3) . . yes
C(20) C(21) C(26) 119.8(3) . . yes
C(22) C(21) C(26) 119.0(3) . . yes
C(21) C(22) C(23) 120.9(4) . . yes
C(21) C(22) H(13) 119.6 . . no
C(23) C(22) H(13) 119.6 . . no
C(22) C(23) C(24) 120.3(4) . . yes
C(22) C(23) H(14) 120.1 . . no
C(24) C(23) H(14) 119.6 . . no
C(23) C(24) C(25) 120.0(3) . . yes
C(23) C(24) H(15) 120.3 . . no
C(25) C(24) H(15) 119.7 . . no
N(1) C(25) C(24) 116.2(3) 2_655 . yes
N(1) C(25) C(26) 124.3(3) 2_655 . yes
C(24) C(25) C(26) 119.5(3) . . yes
C(21) C(26) C(25) 120.3(3) . . yes
C(21) C(26) H(16) 119.7 . . no
C(25) C(26) H(16) 120.0 . . no
Cl(1) C(27) Cl(2) 114.7(10) . . yes
Cl(1) C(27) H(21) 111.0 . . no
Cl(1) C(27) H(22) 86.0 . . no
Cl(2) C(27) H(21) 129.8 . . no
Cl(2) C(27) H(22) 91.4 . . no
H(21) C(27) H(22) 111.7 . . no

loop_
_geom_bond_atom_site_label_1
_geom_bond_atom_site_label_2
_geom_bond_distance
_geom_bond_site_symmetry_2
_geom_bond_publ_flag
Cl(1) C(27) 1.89(2) . yes
Cl(1) C(27) 1.89(2) 2_655 yes
Cl(2) C(27) 1.60(2) . yes
Cl(2) C(27) 1.60(2) 2_655 yes
N(1) N(2) 1.247(4) . yes
N(1) C(25) 1.423(4) 2_655 yes
N(2) C(1) 1.446(4) . yes
N(3) N(4) 1.233(4) . yes
N(3) C(12) 1.432(4) . yes
N(4) C(14) 1.439(4) . yes
C(1) C(2) 1.380(5) . yes
C(1) C(6) 1.390(5) . yes
C(2) C(3) 1.391(5) . yes
C(2) H(1) 0.951 . no
C(3) C(4) 1.389(5) . yes
C(3) C(7) 1.514(5) . yes
C(4) C(5) 1.385(6) . yes
C(4) H(2) 0.949 . no
C(5) C(6) 1.383(5) . yes
C(5) H(3) 0.949 . no
C(6) H(4) 0.951 . no
C(7) C(8) 1.519(5) . yes
C(7) H(17) 0.946 . no
C(7) H(18) 0.951 . no
C(8) C(9) 1.392(5) . yes
C(8) C(13) 1.372(5) . yes
C(9) C(10) 1.390(6) . yes
C(9) H(5) 0.954 . no
C(10) C(11) 1.373(6) . yes
C(10) H(6) 0.950 . no
C(11) C(12) 1.378(5) . yes
C(11) H(7) 0.955 . no
C(12) C(13) 1.403(5) . yes
C(13) H(8) 0.955 . no
C(14) C(15) 1.396(5) . yes
C(14) C(19) 1.388(5) . yes
C(15) C(16) 1.378(6) . yes
C(15) H(9) 0.955 . no
C(16) C(17) 1.388(6) . yes
C(16) H(10) 0.952 . no
C(17) C(18) 1.392(5) . yes
C(17) H(11) 0.949 . no
C(18) C(19) 1.387(5) . yes
C(18) C(20) 1.502(5) . yes
C(19) H(12) 0.954 . no
C(20) C(21) 1.522(5) . yes
C(20) H(19) 0.950 . no
C(20) H(20) 0.952 . no
C(21) C(22) 1.387(5) . yes
C(21) C(26) 1.390(5) . yes
C(22) C(23) 1.384(5) . yes
C(22) H(13) 0.949 . no
C(23) C(24) 1.366(5) . yes
C(23) H(14) 0.949 . no
C(24) C(25) 1.402(5) . yes
C(24) H(15) 0.953 . no
C(25) C(26) 1.393(5) . yes
C(26) H(16) 0.950 . no
C(27) H(21) 0.602 . no
C(27) H(22) 1.224 . no

loop_
_geom_contact_atom_site_label_1
_geom_contact_atom_site_label_2
_geom_contact_distance
_geom_contact_site_symmetry_2
Cl(1) Cl(2) 3.452(5) 1_565
N(1) C(3) 3.530(4) 1_545
N(2) C(7) 3.406(5) 1_545
N(2) C(23) 3.476(5) 2_665
N(4) C(20) 3.405(5) 1_565
N(4) C(10) 3.482(5) 1_545
C(1) C(23) 3.451(5) 2_665
C(1) C(24) 3.505(5) 2_665
C(2) C(25) 3.526(5) 2_665
C(2) C(24) 3.537(5) 2_665
C(3) C(25) 3.478(5) 2_665
C(10) C(14) 3.503(5) 1_565
C(11) C(19) 3.514(5) 1_565
C(11) C(14) 3.583(5) 1_565
C(12) C(19) 3.528(5) 1_565
C(12) C(18) 3.560(5) 1_565

loop_
_geom_torsion_atom_site_label_1
_geom_torsion_atom_site_label_2
_geom_torsion_atom_site_label_3
_geom_torsion_atom_site_label_4
_geom_torsion
_geom_torsion_site_symmetry_2
_geom_torsion_site_symmetry_3
_geom_torsion_site_symmetry_4
_geom_torsion_publ_flag
Cl(1) C(27) Cl(2) C(27) 0.0 . . 2_655 yes
Cl(1) C(27) Cl(2) C(27) 0.0 2_655 . . yes
Cl(2) C(27) Cl(1) C(27) 0.0000(1) . . 2_655 yes
Cl(2) C(27) Cl(1) C(27) 0.0000(1) 2_655 . . yes
N(1) N(2) C(1) C(2) -175.2(3) . . . yes
N(1) N(2) C(1) C(6) 5.4(5) . . . yes
N(1) C(25) C(24) C(23) -178.6(3) 2_655 2_655 2_655 yes
N(1) C(25) C(26) C(21) 177.5(3) 2_655 2_655 2_655 yes
N(2) N(1) C(25) C(24) 174.9(3) . 2_655 2_655 yes
N(2) N(1) C(25) C(26) -3.8(5) . 2_655 2_655 yes
N(2) C(1) C(2) C(3) 179.7(3) . . . yes
N(2) C(1) C(6) C(5) -179.7(3) . . . yes
N(3) N(4) C(14) C(15) -11.6(5) . . . yes
N(3) N(4) C(14) C(19) 170.4(3) . . . yes
N(3) C(12) C(11) C(10) 178.3(3) . . . yes
N(3) C(12) C(13) C(8) -178.6(3) . . . yes
N(4) N(3) C(12) C(11) -173.0(3) . . . yes
N(4) N(3) C(12) C(13) 5.9(5) . . . yes
N(4) C(14) C(15) C(16) -178.8(4) . . . yes
N(4) C(14) C(19) C(18) 179.0(3) . . . yes
C(1) N(2) N(1) C(25) -179.5(3) . . 2_655 yes
C(1) C(2) C(3) C(4) 0.1(5) . . . yes
C(1) C(2) C(3) C(7) -179.5(3) . . . yes
C(1) C(6) C(5) C(4) -0.1(6) . . . yes
C(2) C(1) C(6) C(5) 0.9(5) . . . yes
C(2) C(3) C(4) C(5) 0.6(5) . . . yes
C(2) C(3) C(7) C(8) -106.0(4) . . . yes
C(3) C(2) C(1) C(6) -0.9(5) . . . yes
C(3) C(4) C(5) C(6) -0.6(6) . . . yes
C(3) C(7) C(8) C(9) -110.7(4) . . . yes
C(3) C(7) C(8) C(13) 68.9(5) . . . yes
C(4) C(3) C(7) C(8) 74.3(4) . . . yes
C(5) C(4) C(3) C(7) -179.7(3) . . . yes
C(7) C(8) C(9) C(10) 178.7(4) . . . yes
C(7) C(8) C(13) C(12) -179.1(3) . . . yes
C(8) C(9) C(10) C(11) 0.5(6) . . . yes
C(8) C(13) C(12) C(11) 0.2(5) . . . yes
C(9) C(8) C(13) C(12) 0.5(5) . . . yes
C(9) C(10) C(11) C(12) 0.3(6) . . . yes
C(10) C(9) C(8) C(13) -0.8(6) . . . yes
C(10) C(11) C(12) C(13) -0.6(5) . . . yes
C(12) N(3) N(4) C(14) 176.8(3) . . . yes
C(14) C(15) C(16) C(17) 0.5(7) . . . yes
C(14) C(19) C(18) C(17) -0.5(5) . . . yes
C(14) C(19) C(18) C(20) -178.3(3) . . . yes
C(15) C(14) C(19) C(18) 0.8(5) . . . yes
C(15) C(16) C(17) C(18) -0.2(7) . . . yes
C(16) C(15) C(14) C(19) -0.8(6) . . . yes
C(16) C(17) C(18) C(19) 0.2(6) . . . yes
C(16) C(17) C(18) C(20) 178.0(4) . . . yes
C(17) C(18) C(20) C(21) -67.8(4) . . . yes
C(18) C(20) C(21) C(22) 112.2(4) . . . yes
C(18) C(20) C(21) C(26) -65.8(4) . . . yes
C(19) C(18) C(20) C(21) 110.0(4) . . . yes
C(20) C(21) C(22) C(23) -177.4(3) . . . yes
C(20) C(21) C(26) C(25) 178.8(3) . . . yes
C(21) C(22) C(23) C(24) -1.6(6) . . . yes
C(21) C(26) C(25) C(24) -1.1(5) . . . yes
C(22) C(21) C(26) C(25) 0.7(5) . . . yes
C(22) C(23) C(24) C(25) 1.2(6) . . . yes
C(23) C(22) C(21) C(26) 0.7(5) . . . yes
C(23) C(24) C(25) C(26) 0.2(5) . . . yes
C(23) C(24) C(25) C(26) 0.2(5) . . . yes
